data_4326967
loop_
_publ_author_name
'Chuan-Hung Chuang'
'Chen-Kuo Ou'
'Shan-Tung Liu'
'Anil Kumar'
'Wei-Min Ching'
'Pei-Chun Chiang'
'Mira Anne C. dela Rosa'
'Chen-Hsiung Hung'

_publ_section_title
;
 Ruthenium Complexes of Thiaporphyrin and Dithiaporphyrin
;
_journal_name_full 'Inorganic Chemistry'
_journal_page_first 11947
_journal_page_last 11957
_journal_paper_doi 10.1021/ic200977n
_journal_volume 50
_journal_year 2011
_chemical_formula_sum 'C50 H38 Cl2 N4 O4 Ru S'
_chemical_formula_weight 962.87
_chemical_name_systematic
;
 ?
;
_space_group_IT_number 12
_symmetry_cell_setting monoclinic
_symmetry_space_group_name_Hall '-C 2y'
_symmetry_space_group_name_H-M 'C 1 2/m 1'
_atom_sites_solution_hydrogens geom
_atom_sites_solution_primary direct
_atom_sites_solution_secondary difmap
_audit_creation_method SHELXL-97
_cell_angle_alpha 90.00
_cell_angle_beta 119.1450(10)
_cell_angle_gamma 90.00
_cell_formula_units_Z 4
_cell_length_a 22.6857(13)
_cell_length_b 17.1532(11)
_cell_length_c 15.5257(9)
_cell_measurement_reflns_used 6196
_cell_measurement_temperature 295(2)
_cell_measurement_theta_max 27.56
_cell_measurement_theta_min 1.79
_cell_volume 5276.6(5)
_computing_cell_refinement 'Bruker SMART'
_computing_data_collection 'Bruker SMART'
_computing_data_reduction 'Bruker SHELXTL'
_computing_molecular_graphics 'Bruker SHELXTL'
_computing_publication_material 'Bruker SHELXTL'
_computing_structure_refinement 'SHELXL-97 (Sheldrick, 1997)'
_computing_structure_solution 'SHELXS-97 (Sheldrick, 1990)'
_diffrn_ambient_temperature 295(2)
_diffrn_measured_fraction_theta_full 0.979
_diffrn_measured_fraction_theta_max 0.979
_diffrn_measurement_device_type 'CCD area detector'
_diffrn_measurement_method 'phi and omega scans'
_diffrn_radiation_monochromator graphite
_diffrn_radiation_source 'fine-focus sealed tube'
_diffrn_radiation_type MoK\a
_diffrn_radiation_wavelength 0.71073
_diffrn_reflns_av_R_equivalents 0.0269
_diffrn_reflns_av_sigmaI/netI 0.0390
_diffrn_reflns_limit_h_max 29
_diffrn_reflns_limit_h_min -23
_diffrn_reflns_limit_k_max 21
_diffrn_reflns_limit_k_min -22
_diffrn_reflns_limit_l_max 20
_diffrn_reflns_limit_l_min -20
_diffrn_reflns_number 16683
_diffrn_reflns_theta_full 27.56
_diffrn_reflns_theta_max 27.56
_diffrn_reflns_theta_min 1.79
_exptl_absorpt_coefficient_mu 0.480
_exptl_absorpt_correction_T_max 0.9314
_exptl_absorpt_correction_T_min 0.9101
_exptl_absorpt_correction_type empirical
_exptl_absorpt_process_details SADABS
_exptl_crystal_colour 'Dark Brown'
_exptl_crystal_density_diffrn 1.212
_exptl_crystal_description cubic
_exptl_crystal_F_000 1968
_exptl_crystal_size_max 0.20
_exptl_crystal_size_mid 0.15
_exptl_crystal_size_min 0.15
_platon_squeeze_details
;
;
_refine_diff_density_max 0.931
_refine_diff_density_min -0.403
_refine_diff_density_rms 0.096
_refine_ls_extinction_method none
_refine_ls_goodness_of_fit_ref 0.751
_refine_ls_hydrogen_treatment constr
_refine_ls_matrix_type full
_refine_ls_number_parameters 308
_refine_ls_number_reflns 6194
_refine_ls_number_restraints 4
_refine_ls_restrained_S_all 0.751
_refine_ls_R_factor_all 0.0652
_refine_ls_R_factor_gt 0.0536
_refine_ls_shift/su_max 0.001
_refine_ls_shift/su_mean 0.000
_refine_ls_structure_factor_coef Fsqd
_refine_ls_weighting_details 'calc w=1/[\s^2^(Fo^2^)+(0.1990P)^2^+0.8512P] where P=(Fo^2^+2Fc^2^)/3'
_refine_ls_weighting_scheme calc
_refine_ls_wR_factor_gt 0.1885
_refine_ls_wR_factor_ref 0.1989
_reflns_number_gt 4505
_reflns_number_total 6194
_reflns_threshold_expression >2sigma(I)
_cod_data_source_file ic200977n_si_002_2.cif
_cod_data_source_block h027_m-sr
_cod_database_code 4326967

loop_
_symmetry_equiv_pos_as_xyz
'x, y, z'
'-x, y, -z'
'x+1/2, y+1/2, z'
'-x+1/2, y+1/2, -z'
'-x, -y, -z'
'x, -y, z'
'-x+1/2, -y+1/2, -z'
'x+1/2, -y+1/2, z'

loop_
_atom_site_label
_atom_site_type_symbol
_atom_site_fract_x
_atom_site_fract_y
_atom_site_fract_z
_atom_site_U_iso_or_equiv
_atom_site_adp_type
_atom_site_occupancy
_atom_site_symmetry_multiplicity
_atom_site_calc_flag
_atom_site_refinement_flags
_atom_site_disorder_assembly
_atom_site_disorder_group
Ru1 Ru 0.478004(17) 0.0000 0.72651(2) 0.04696(17) Uani 1 2 d S . .
S1 S 0.50536(6) 0.0000 0.88620(8) 0.0491(3) Uani 1 2 d S . .
N1 N 0.4357(2) 0.0000 0.5759(3) 0.0525(9) Uani 1 2 d S . .
N2 N 0.47809(12) 0.12158(17) 0.72982(17) 0.0500(6) Uani 1 1 d . . .
N3 N 0.3408(4) 0.0267(4) 0.7126(5) 0.0748(19) Uani 0.50 1 d P . .
O1 O 0.6239(2) 0.0000 0.7873(3) 0.0829(12) Uani 1 2 d S . .
O2 O 0.3752(2) 0.0000 0.6914(4) 0.1023(17) Uani 1 2 d S . .
O3 O 0.3643(4) 0.0871(4) 0.7597(6) 0.103(2) Uani 0.50 1 d P . .
O4 O 0.2814(3) 0.0000 0.6896(6) 0.137(2) Uani 1 2 d S . .
C1 C 0.5668(3) 0.0000 0.7594(3) 0.0538(11) Uani 1 2 d S . .
C2 C 0.56353(18) -0.0740(2) 0.9481(2) 0.0543(8) Uani 1 1 d . . .
C3 C 0.6187(2) -0.0402(2) 1.0321(3) 0.0628(9) Uani 1 1 d . . .
H3 H 0.6520 -0.0697 1.0827 0.075 Uiso 1 1 calc R . .
C4 C 0.55351(17) 0.1484(2) 0.9108(2) 0.0527(7) Uani 1 1 d . . .
C5 C 0.50747(18) 0.1694(2) 0.8102(2) 0.0532(7) Uani 1 1 d . . .
C6 C 0.4921(2) 0.2485(2) 0.7774(3) 0.0615(9) Uani 1 1 d . . .
H6 H 0.5061 0.2925 0.8176 0.074 Uiso 1 1 calc R . .
C7 C 0.4538(2) 0.2483(2) 0.6781(3) 0.0655(9) Uani 1 1 d . . .
H7 H 0.4355 0.2915 0.6374 0.079 Uiso 1 1 calc R . .
C8 C 0.44684(17) 0.1674(2) 0.6477(2) 0.0526(7) Uani 1 1 d . . .
C9 C 0.41686(17) 0.1415(2) 0.5496(2) 0.0572(8) Uani 1 1 d . . .
C10 C 0.41313(18) 0.0654(2) 0.5180(2) 0.0545(8) Uani 1 1 d . . .
C11 C 0.3786(2) 0.0391(2) 0.4161(3) 0.0708(10) Uani 1 1 d . . .
H11 H 0.3598 0.0710 0.3606 0.085 Uiso 1 1 calc R . .
C12 C 0.38607(18) 0.2017(2) 0.4698(2) 0.0617(9) Uani 1 1 d . . .
C13 C 0.3295(2) 0.2439(3) 0.4554(3) 0.0761(11) Uani 1 1 d . . .
H13 H 0.3113 0.2364 0.4969 0.091 Uiso 1 1 calc R . .
C14 C 0.4124(2) 0.2177(3) 0.4072(3) 0.0754(11) Uani 1 1 d . . .
H14 H 0.4516 0.1926 0.4178 0.090 Uiso 1 1 calc R . .
C15 C 0.3004(2) 0.2978(3) 0.3775(3) 0.0825(13) Uani 1 1 d . . .
H15 H 0.2624 0.3254 0.3680 0.099 Uiso 1 1 calc R . .
C16 C 0.3826(2) 0.2688(3) 0.3317(3) 0.0775(11) Uani 1 1 d . . .
H16 H 0.4005 0.2760 0.2895 0.093 Uiso 1 1 calc R . .
C17 C 0.3258(2) 0.3107(3) 0.3162(3) 0.0790(12) Uani 1 1 d . . .
C18 C 0.2920(3) 0.3687(3) 0.2311(4) 0.1110(19) Uani 1 1 d . . .
H18A H 0.3256 0.4026 0.2309 0.166 Uiso 1 1 calc R . .
H18B H 0.2595 0.3991 0.2393 0.166 Uiso 1 1 calc R . .
H18C H 0.2697 0.3409 0.1698 0.166 Uiso 1 1 calc R . .
C19 C 0.59874(19) 0.2105(2) 0.9782(3) 0.0594(8) Uani 1 1 d . . .
C20 C 0.6017(2) 0.2243(2) 1.0682(3) 0.0695(10) Uani 1 1 d . . .
H20 H 0.5745 0.1953 1.0858 0.083 Uiso 1 1 calc R . .
C21 C 0.6407(2) 0.2533(3) 0.9567(3) 0.0751(11) Uani 1 1 d . . .
H21 H 0.6392 0.2457 0.8963 0.090 Uiso 1 1 calc R . .
C22 C 0.6447(2) 0.2808(3) 1.1328(3) 0.0830(13) Uani 1 1 d . . .
H22 H 0.6447 0.2901 1.1918 0.100 Uiso 1 1 calc R . .
C23 C 0.6849(2) 0.3069(3) 1.0211(4) 0.0874(13) Uani 1 1 d . . .
H23 H 0.7141 0.3332 1.0050 0.105 Uiso 1 1 calc R . .
C24 C 0.6867(2) 0.3225(3) 1.1107(4) 0.0855(13) Uani 1 1 d . . .
C25 C 0.7355(3) 0.3806(3) 1.1821(5) 0.129(2) Uani 1 1 d . . .
H25A H 0.7114 0.4261 1.1836 0.193 Uiso 1 1 calc R . .
H25B H 0.7677 0.3950 1.1616 0.193 Uiso 1 1 calc R . .
H25C H 0.7587 0.3578 1.2467 0.193 Uiso 1 1 calc R . .
C26 C 0.1929(10) 1.0042(9) 0.445(3) 0.225(3) Uani 0.25 1 d PD A -1
H26A H 0.1786 1.0381 0.3886 0.270 Uiso 0.25 1 calc PR A -1
H26B H 0.2226 1.0339 0.5038 0.270 Uiso 0.25 1 calc PR A -1
Cl2 Cl 0.1213(6) 0.9738(6) 0.4537(11) 0.225(3) Uani 0.25 1 d PD A -1
Cl1 Cl 0.2377(10) 0.9239(15) 0.434(2) 0.225(3) Uani 0.25 1 d PD A -1
C26A C 0.195(2) 1.0000 0.461(2) 0.225(3) Uani 0.50 2 d SPD . 2
H26O H 0.1516 1.0000 0.4596 0.270 Uiso 0.50 2 calc SPR . 2
H26W H 0.2297 1.0000 0.5300 0.270 Uiso 0.50 2 calc SPR . 2
Cl3 Cl 0.2020(5) 0.9130(6) 0.4057(10) 0.225(3) Uani 0.50 1 d PD . 2

loop_
_atom_site_aniso_label
_atom_site_aniso_U_11
_atom_site_aniso_U_22
_atom_site_aniso_U_33
_atom_site_aniso_U_23
_atom_site_aniso_U_13
_atom_site_aniso_U_12
Ru1 0.0437(2) 0.0560(2) 0.0299(2) 0.000 0.00906(16) 0.000
S1 0.0513(6) 0.0548(6) 0.0317(5) 0.000 0.0128(5) 0.000
N1 0.049(2) 0.060(2) 0.0290(17) 0.000 0.0042(16) 0.000
N2 0.0477(15) 0.0557(15) 0.0365(13) -0.0001(10) 0.0126(12) 0.0001(11)
N3 0.071(4) 0.078(5) 0.071(4) 0.008(3) 0.031(4) 0.009(3)
O1 0.049(2) 0.125(4) 0.062(2) 0.000 0.0174(19) 0.000
O2 0.052(3) 0.181(6) 0.072(3) 0.000 0.029(2) 0.000
O3 0.085(4) 0.102(5) 0.130(6) -0.037(5) 0.059(5) -0.003(4)
O4 0.075(3) 0.144(5) 0.205(7) 0.000 0.078(4) 0.000
C1 0.054(3) 0.066(3) 0.035(2) 0.000 0.016(2) 0.000
C2 0.0519(18) 0.0650(18) 0.0345(15) 0.0058(13) 0.0120(14) 0.0041(15)
C3 0.062(2) 0.0640(19) 0.0403(17) 0.0010(15) 0.0076(16) 0.0023(17)
C4 0.0552(19) 0.0577(17) 0.0378(15) -0.0041(13) 0.0169(14) -0.0027(14)
C5 0.0517(17) 0.0603(18) 0.0400(16) 0.0003(13) 0.0163(14) 0.0013(14)
C6 0.072(2) 0.0536(18) 0.0482(19) -0.0026(15) 0.0204(17) -0.0014(16)
C7 0.070(2) 0.0589(19) 0.053(2) 0.0065(16) 0.0182(18) 0.0056(17)
C8 0.0502(18) 0.0572(17) 0.0413(16) 0.0032(13) 0.0151(14) 0.0019(14)
C9 0.0460(17) 0.075(2) 0.0396(16) 0.0088(15) 0.0126(14) 0.0030(15)
C10 0.0501(18) 0.069(2) 0.0334(15) 0.0027(14) 0.0113(14) 0.0028(15)
C11 0.072(2) 0.081(2) 0.0328(17) 0.0062(15) 0.0048(16) 0.0080(19)
C12 0.054(2) 0.075(2) 0.0387(17) 0.0086(15) 0.0086(15) 0.0065(17)
C13 0.070(3) 0.091(3) 0.057(2) 0.010(2) 0.023(2) 0.020(2)
C14 0.064(2) 0.100(3) 0.052(2) 0.017(2) 0.0216(19) 0.019(2)
C15 0.074(3) 0.083(3) 0.068(3) 0.013(2) 0.018(2) 0.028(2)
C16 0.078(3) 0.096(3) 0.054(2) 0.017(2) 0.028(2) 0.010(2)
C17 0.080(3) 0.083(3) 0.050(2) 0.0134(19) 0.012(2) 0.012(2)
C18 0.124(5) 0.100(4) 0.081(3) 0.041(3) 0.028(3) 0.028(3)
C19 0.058(2) 0.0603(19) 0.0447(18) -0.0028(14) 0.0129(15) -0.0014(16)
C20 0.072(3) 0.074(2) 0.051(2) -0.0142(18) 0.0208(19) -0.0075(19)
C21 0.075(3) 0.080(2) 0.061(2) -0.0023(19) 0.026(2) -0.014(2)
C22 0.084(3) 0.093(3) 0.057(2) -0.022(2) 0.022(2) -0.016(2)
C23 0.081(3) 0.086(3) 0.082(3) -0.005(2) 0.028(2) -0.025(2)
C24 0.079(3) 0.074(3) 0.068(3) -0.007(2) 0.009(2) -0.016(2)
C25 0.127(5) 0.092(4) 0.109(4) -0.022(3) 0.011(4) -0.037(3)
C26 0.289(9) 0.184(4) 0.296(8) 0.019(5) 0.216(9) 0.041(6)
Cl2 0.289(9) 0.184(4) 0.296(8) 0.019(5) 0.216(9) 0.041(6)
Cl1 0.289(9) 0.184(4) 0.296(8) 0.019(5) 0.216(9) 0.041(6)
C26A 0.289(9) 0.184(4) 0.296(8) 0.019(5) 0.216(9) 0.041(6)
Cl3 0.289(9) 0.184(4) 0.296(8) 0.019(5) 0.216(9) 0.041(6)

loop_
_atom_type_symbol
_atom_type_description
_atom_type_scat_dispersion_real
_atom_type_scat_dispersion_imag
_atom_type_scat_source
C C 0.0033 0.0016 'International Tables Vol C Tables 4.2.6.8 and 6.1.1.4'
H H 0.0000 0.0000 'International Tables Vol C Tables 4.2.6.8 and 6.1.1.4'
N N 0.0061 0.0033 'International Tables Vol C Tables 4.2.6.8 and 6.1.1.4'
O O 0.0106 0.0060 'International Tables Vol C Tables 4.2.6.8 and 6.1.1.4'
S S 0.1246 0.1234 'International Tables Vol C Tables 4.2.6.8 and 6.1.1.4'
Ru Ru -1.2594 0.8363 'International Tables Vol C Tables 4.2.6.8 and 6.1.1.4'
Cl Cl 0.1484 0.1585 'International Tables Vol C Tables 4.2.6.8 and 6.1.1.4'

loop_
_geom_angle_atom_site_label_1
_geom_angle_atom_site_label_2
_geom_angle_atom_site_label_3
_geom_angle
_geom_angle_site_symmetry_1
_geom_angle_site_symmetry_3
C1 Ru1 N1 99.13(18) . .
C1 Ru1 N2 90.31(7) . .
N1 Ru1 N2 91.28(6) . .
C1 Ru1 N2 90.31(7) . 6
N1 Ru1 N2 91.28(6) . 6
N2 Ru1 N2 177.23(13) . 6
C1 Ru1 O2 178.83(18) . .
N1 Ru1 O2 82.04(18) . .
N2 Ru1 O2 89.66(7) . .
N2 Ru1 O2 89.66(7) 6 .
C1 Ru1 S1 91.01(14) . .
N1 Ru1 S1 169.86(12) . .
N2 Ru1 S1 88.64(6) . .
N2 Ru1 S1 88.65(6) 6 .
O2 Ru1 S1 87.82(14) . .
C2 S1 C2 93.5(2) 6 .
C2 S1 Ru1 109.70(12) 6 .
C2 S1 Ru1 109.70(12) . .
C10 N1 C10 109.7(4) . 6
C10 N1 Ru1 124.47(19) . .
C10 N1 Ru1 124.47(19) 6 .
C8 N2 C5 107.9(3) . .
C8 N2 Ru1 124.0(2) . .
C5 N2 Ru1 128.1(2) . .
N3 N3 O2 65.0(4) 6 .
N3 N3 O3 147.4(5) 6 .
O2 N3 O3 111.7(7) . .
N3 N3 O4 69.3(3) 6 .
O2 N3 O4 124.8(7) . .
O3 N3 O4 123.5(7) . .
N3 O2 N3 50.0(8) 6 .
N3 O2 Ru1 141.7(5) 6 .
N3 O2 Ru1 141.7(5) . .
N3 O4 N3 41.3(6) . 6
O1 C1 Ru1 174.9(4) . .
C4 C2 C3 131.1(3) 6 .
C4 C2 S1 121.2(3) 6 .
C3 C2 S1 107.5(3) . .
C3 C3 C2 114.1(2) 6 .
C3 C3 H3 122.9 6 .
C2 C3 H3 122.9 . .
C2 C4 C5 125.0(3) 6 .
C2 C4 C19 116.8(3) 6 .
C5 C4 C19 117.9(3) . .
N2 C5 C6 108.6(3) . .
N2 C5 C4 127.9(3) . .
C6 C5 C4 123.0(3) . .
C7 C6 C5 108.2(3) . .
C7 C6 H6 125.9 . .
C5 C6 H6 125.9 . .
C6 C7 C8 106.3(3) . .
C6 C7 H7 126.8 . .
C8 C7 H7 126.8 . .
N2 C8 C9 126.0(3) . .
N2 C8 C7 108.8(3) . .
C9 C8 C7 125.1(3) . .
C10 C9 C8 126.7(3) . .
C10 C9 C12 115.7(3) . .
C8 C9 C12 117.6(3) . .
N1 C10 C9 126.9(3) . .
N1 C10 C11 107.0(3) . .
C9 C10 C11 125.9(3) . .
C11 C11 C10 108.1(2) 6 .
C11 C11 H11 126.0 6 .
C10 C11 H11 126.0 . .
C13 C12 C14 117.3(4) . .
C13 C12 C9 120.8(4) . .
C14 C12 C9 121.8(3) . .
C12 C13 C15 119.4(4) . .
C12 C13 H13 120.3 . .
C15 C13 H13 120.3 . .
C16 C14 C12 122.1(4) . .
C16 C14 H14 118.9 . .
C12 C14 H14 118.9 . .
C17 C15 C13 122.0(4) . .
C17 C15 H15 119.0 . .
C13 C15 H15 119.0 . .
C14 C16 C17 120.9(4) . .
C14 C16 H16 119.5 . .
C17 C16 H16 119.5 . .
C15 C17 C16 118.1(4) . .
C15 C17 C18 120.6(5) . .
C16 C17 C18 121.3(5) . .
C17 C18 H18A 109.5 . .
C17 C18 H18B 109.5 . .
H18A C18 H18B 109.5 . .
C17 C18 H18C 109.5 . .
H18A C18 H18C 109.5 . .
H18B C18 H18C 109.5 . .
C20 C19 C21 117.3(4) . .
C20 C19 C4 120.3(4) . .
C21 C19 C4 122.3(3) . .
C19 C20 C22 121.0(4) . .
C19 C20 H20 119.5 . .
C22 C20 H20 119.5 . .
C23 C21 C19 122.2(4) . .
C23 C21 H21 118.9 . .
C19 C21 H21 118.9 . .
C24 C22 C20 121.0(4) . .
C24 C22 H22 119.5 . .
C20 C22 H22 119.5 . .
C21 C23 C24 120.7(4) . .
C21 C23 H23 119.6 . .
C24 C23 H23 119.6 . .
C22 C24 C23 117.7(4) . .
C22 C24 C25 121.3(5) . .
C23 C24 C25 121.0(5) . .
C24 C25 H25A 109.5 . .
C24 C25 H25B 109.5 . .
H25A C25 H25B 109.5 . .
C24 C25 H25C 109.5 . .
H25A C25 H25C 109.5 . .
H25B C25 H25C 109.5 . .
Cl1 C26 Cl2 111.71(9) . .
Cl1 C26 H26A 109.3 . .
Cl2 C26 H26A 109.3 . .
Cl1 C26 H26B 109.3 . .
Cl2 C26 H26B 109.3 . .
H26A C26 H26B 107.9 . .
Cl3 C26A Cl3 115.0(13) 6_575 .
Cl3 C26A H26O 108.5 6_575 .
Cl3 C26A H26O 108.5 . .
Cl3 C26A H26W 108.5 6_575 .
Cl3 C26A H26W 108.5 . .
H26O C26A H26W 107.5 . .

loop_
_geom_bond_atom_site_label_1
_geom_bond_atom_site_label_2
_geom_bond_distance
_geom_bond_site_symmetry_2
Ru1 C1 1.822(5) .
Ru1 N1 2.050(4) .
Ru1 N2 2.086(3) .
Ru1 N2 2.086(3) 6
Ru1 O2 2.120(5) .
Ru1 S1 2.2436(11) .
S1 C2 1.744(3) 6
S1 C2 1.744(3) .
N1 C10 1.371(4) .
N1 C10 1.371(4) 6
N2 C8 1.365(4) .
N2 C5 1.365(4) .
N3 N3 0.917(14) 6
N3 O2 1.085(7) .
N3 O3 1.229(9) .
N3 O4 1.300(8) .
O1 C1 1.148(6) .
O2 N3 1.085(7) 6
O4 N3 1.300(8) 6
C2 C4 1.372(5) 6
C2 C3 1.419(5) .
C3 C3 1.380(7) 6
C3 H3 0.9300 .
C4 C2 1.373(5) 6
C4 C5 1.440(4) .
C4 C19 1.496(5) .
C5 C6 1.432(5) .
C6 C7 1.352(6) .
C6 H6 0.9300 .
C7 C8 1.450(5) .
C7 H7 0.9300 .
C8 C9 1.405(5) .
C9 C10 1.382(5) .
C9 C12 1.499(5) .
C10 C11 1.453(5) .
C11 C11 1.342(8) 6
C11 H11 0.9300 .
C12 C13 1.393(5) .
C12 C14 1.392(6) .
C13 C15 1.405(6) .
C13 H13 0.9300 .
C14 C16 1.351(5) .
C14 H14 0.9300 .
C15 C17 1.351(7) .
C15 H15 0.9300 .
C16 C17 1.391(6) .
C16 H16 0.9300 .
C17 C18 1.528(6) .
C18 H18A 0.9600 .
C18 H18B 0.9600 .
C18 H18C 0.9600 .
C19 C20 1.388(5) .
C19 C21 1.365(6) .
C20 C22 1.394(6) .
C20 H20 0.9300 .
C21 C23 1.369(6) .
C21 H21 0.9300 .
C22 C24 1.362(7) .
C22 H22 0.9300 .
C23 C24 1.399(7) .
C23 H23 0.9300 .
C24 C25 1.501(6) .
C25 H25A 0.9600 .
C25 H25B 0.9600 .
C25 H25C 0.9600 .
C26 Cl1 1.7700(10) .
C26 Cl2 1.7700(10) .
C26 H26A 0.9700 .
C26 H26B 0.9700 .
C26A Cl3 1.7698(10) 6_575
C26A Cl3 1.7698(10) .
C26A H26O 0.9700 .
C26A H26W 0.9700 .

loop_
_platon_squeeze_void_nr
_platon_squeeze_void_average_x
_platon_squeeze_void_average_y
_platon_squeeze_void_average_z
_platon_squeeze_void_volume
_platon_squeeze_void_count_electrons
_platon_squeeze_void_content
1 0.000 0.000 -0.007 511 71 ' '
2 0.500 0.500 -0.003 511 71 ' '
